data_7023005
loop_
_publ_author_name
'Friedrich, Dirk'
'Kluge, Oliver'
'Kischel, Marcus'
'Krautscheid, Harald'

_publ_section_title
;
 Tetranuclear organometallic complexes based on 1,2-ethanedithiolate
 ligands as potential precursors for CuMS2 (M = Ga, In).
;
_journal_issue 26
_journal_name_full 'Dalton transactions (Cambridge, England : 2003)'
_journal_page_first 9613
_journal_page_last 9620
_journal_paper_doi 10.1039/c3dt50461a
_journal_volume 42
_journal_year 2013
_chemical_compound_source 'synthesis as described'
_chemical_formula_moiety 'C38 H86 Cu2 In2 P2 S4'
_chemical_formula_sum 'C38 H86 Cu2 In2 P2 S4'
_chemical_formula_weight 1089.97
_chemical_name_common
;
bis(mu!3$-1,2-dithiolatoethane-S,S,S',S')-tetra(butan-1-ido) -
bis(triisopropylphosphine)-dicopper(+1)-diindium(+3)
;
_chemical_name_systematic
;
bis(\m~3~-1,2-dithiolatoethane-S,S,S',S')-tetra(butan-1-ido)
-bis(triisopropylphosphine)-dicopper(+1)-diindium(+3)
;
_space_group_IT_number 2
_symmetry_cell_setting triclinic
_symmetry_Int_Tables_number 2
_symmetry_space_group_name_Hall '-P 1'
_symmetry_space_group_name_H-M 'P -1'
_atom_sites_solution_hydrogens geom
_atom_sites_solution_primary direct
_atom_sites_solution_secondary difmap
_audit_creation_date 2012-10-12T13:08:47-00:00
_audit_creation_method 'WinGX routine CIF_UPDATE'
_cell_angle_alpha 118.253(5)
_cell_angle_beta 98.990(5)
_cell_angle_gamma 90.370(5)
_cell_formula_units_Z 1
_cell_length_a 10.988(5)
_cell_length_b 11.495(5)
_cell_length_c 11.649(5)
_cell_measurement_reflns_used 16732
_cell_measurement_temperature 213(2)
_cell_measurement_theta_max 25.82
_cell_measurement_theta_min 2.5
_cell_measurement_wavelength 0.71073
_cell_volume 1274.7(10)
_computing_cell_refinement 'STOE X-AREA'
_computing_data_reduction 'STOE X-AREA, STOE X-RED'
_computing_molecular_graphics 'DIAMOND 3.2'
_computing_publication_material
;
'WinGX publication routines'
Farrugia, L. J. (1999) WinGX, J. Appl. Cryst. 32, 837-838
;
_computing_structure_refinement
;
'SHELXL-97'
Sheldrick, G.M. (2008) Acta Cryst. A64, 112
;
_computing_structure_solution
;
'SIR-92'
Altomare, A., Cascarano, G.,
Giacovazzo, C. & Guagliardi, A. (1993) J. Appl. Cryst. 26, 343-350.
;
_diffrn_ambient_temperature 213(2)
_diffrn_detector 'image plate (34 cm diameter / schwenk)'
_diffrn_detector_area_resol_mean 6.67
_diffrn_detector_type STOE
_diffrn_measured_fraction_theta_full 0.928
_diffrn_measured_fraction_theta_max 0.928
_diffrn_measurement_device '2-circle goniometer'
_diffrn_measurement_device_type 'STOE IPDS-2T'
_diffrn_measurement_method '\w scans'
_diffrn_radiation_monochromator graphite
_diffrn_radiation_source 'fine-focus sealed tube'
_diffrn_radiation_type MoK\a
_diffrn_radiation_wavelength 0.71073
_diffrn_reflns_av_R_equivalents 0.0569
_diffrn_reflns_av_unetI/netI 0.0423
_diffrn_reflns_limit_h_max 13
_diffrn_reflns_limit_h_min -13
_diffrn_reflns_limit_k_max 14
_diffrn_reflns_limit_k_min -14
_diffrn_reflns_limit_l_max 14
_diffrn_reflns_limit_l_min -14
_diffrn_reflns_number 14887
_diffrn_reflns_theta_full 25.77
_diffrn_reflns_theta_max 25.77
_diffrn_reflns_theta_min 2.5
_diffrn_standards_number 0
_exptl_absorpt_coefficient_mu 1.97
_exptl_absorpt_correction_T_max 0.4985
_exptl_absorpt_correction_T_min 0.2653
_exptl_absorpt_correction_type numerical
_exptl_absorpt_process_details
;
Busing, W. R. & Levy, H. A. (1957) Acta Cryst. 10, 180-182.
and
Coppens, P., Leiserowitz, L. & Rabinovich, D. (1965)
Acta Cryst. 1965, 1035-1038.
;
_exptl_crystal_colour colorless
_exptl_crystal_density_diffrn 1.42
_exptl_crystal_density_method 'not measured'
_exptl_crystal_description prism
_exptl_crystal_F_000 564
_exptl_crystal_size_max 0.88
_exptl_crystal_size_mid 0.68
_exptl_crystal_size_min 0.28
_refine_diff_density_max 1.607
_refine_diff_density_min -1.193
_refine_diff_density_rms 0.134
_refine_ls_extinction_method none
_refine_ls_goodness_of_fit_ref 1.027
_refine_ls_hydrogen_treatment constr
_refine_ls_matrix_type full
_refine_ls_number_parameters 263
_refine_ls_number_reflns 4542
_refine_ls_number_restraints 15
_refine_ls_restrained_S_all 1.036
_refine_ls_R_factor_all 0.0539
_refine_ls_R_factor_gt 0.0478
_refine_ls_shift/su_max 0.001
_refine_ls_shift/su_mean 0
_refine_ls_structure_factor_coef Fsqd
_refine_ls_weighting_details 'calc w=1/[\s^2^(Fo^2^)+(0.0895P)^2^+0.0000P] where P=(Fo^2^+2Fc^2^)/3'
_refine_ls_weighting_scheme calc
_refine_ls_wR_factor_gt 0.1195
_refine_ls_wR_factor_ref 0.1227
_reflns_number_gt 3815
_reflns_number_total 4542
_reflns_threshold_expression >2sigma(I)
_cod_data_source_file c3dt50461a.txt
_cod_data_source_block ip1_1157b
_cod_database_code 7023005

loop_
_symmetry_equiv_pos_as_xyz
'x, y, z'
'-x, -y, -z'

loop_
_atom_site_label
_atom_site_type_symbol
_atom_site_fract_x
_atom_site_fract_y
_atom_site_fract_z
_atom_site_U_iso_or_equiv
_atom_site_adp_type
_atom_site_occupancy
_atom_site_symmetry_multiplicity
_atom_site_calc_flag
_atom_site_refinement_flags
_atom_site_disorder_assembly
_atom_site_disorder_group
C1 C 0.3344(5) 0.3309(5) 0.2788(5) 0.0615(12) Uani 1 1 d . . .
H1A H 0.3846 0.275 0.2142 0.074 Uiso 1 1 calc R . .
H1B H 0.2498 0.3197 0.231 0.074 Uiso 1 1 calc R . .
C2 C 0.6169(4) 0.5303(5) 0.6636(4) 0.0555(11) Uani 1 1 d . . .
H2A H 0.5286 0.5213 0.6272 0.067 Uiso 1 1 calc R . .
H2B H 0.625 0.5052 0.7338 0.067 Uiso 1 1 calc R . .
C3A C 0.5459(14) 0.1967(18) 0.6274(14) 0.041(3) Uani 0.499(16) 1 d PD A 1
H3A1 H 0.5208 0.2815 0.691 0.049 Uiso 0.499(16) 1 calc PR A 1
H3A2 H 0.4806 0.1281 0.6079 0.049 Uiso 0.499(16) 1 calc PR A 1
C4A C 0.6595(13) 0.170(3) 0.6944(14) 0.144(11) Uani 0.499(16) 1 d PD A 1
H4A1 H 0.6906 0.256 0.7717 0.173 Uiso 0.499(16) 1 calc PR A 1
H4A2 H 0.6301 0.115 0.7297 0.173 Uiso 0.499(16) 1 calc PR A 1
C5A C 0.7629(14) 0.116(3) 0.6467(18) 0.143(10) Uani 0.499(16) 1 d PD A 1
H5A1 H 0.7971 0.1727 0.6162 0.171 Uiso 0.499(16) 1 calc PR A 1
H5A2 H 0.7336 0.0306 0.5673 0.171 Uiso 0.499(16) 1 calc PR A 1
C6A C 0.8698(14) 0.089(3) 0.724(2) 0.076(5) Uani 0.499(16) 1 d PD A 1
H6A1 H 0.9367 0.1578 0.7549 0.114 Uiso 0.499(16) 1 calc PR A 1
H6A2 H 0.8977 0.0035 0.6681 0.114 Uiso 0.499(16) 1 calc PR A 1
H6A3 H 0.8444 0.0873 0.7996 0.114 Uiso 0.499(16) 1 calc PR A 1
C3B C 0.5715(14) 0.1702(19) 0.6039(18) 0.057(5) Uani 0.501(16) 1 d PD A 2
H3B1 H 0.5492 0.2469 0.6805 0.069 Uiso 0.501(16) 1 calc PR A 2
H3B2 H 0.5165 0.0927 0.583 0.069 Uiso 0.501(16) 1 calc PR A 2
C4B C 0.7039(11) 0.1462(15) 0.6370(14) 0.075(4) Uani 0.501(16) 1 d PD A 2
H4B1 H 0.7264 0.0753 0.5563 0.09 Uiso 0.501(16) 1 calc PR A 2
H4B2 H 0.7563 0.2267 0.6616 0.09 Uiso 0.501(16) 1 calc PR A 2
C5B C 0.7340(12) 0.1111(14) 0.7410(15) 0.094(5) Uani 0.501(16) 1 d PD A 2
H5B1 H 0.6828 0.0297 0.7159 0.112 Uiso 0.501(16) 1 calc PR A 2
H5B2 H 0.7108 0.1814 0.8217 0.112 Uiso 0.501(16) 1 calc PR A 2
C6B C 0.8662(17) 0.090(4) 0.773(3) 0.119(10) Uani 0.501(16) 1 d PD A 2
H6B1 H 0.8702 0.0093 0.7806 0.179 Uiso 0.501(16) 1 calc PR A 2
H6B2 H 0.9053 0.1646 0.8564 0.179 Uiso 0.501(16) 1 calc PR A 2
H6B3 H 0.909 0.0815 0.7031 0.179 Uiso 0.501(16) 1 calc PR A 2
C7 C 0.5835(5) 0.0637(6) 0.2477(6) 0.0798(18) Uani 1 1 d D A .
H7A H 0.5695 -0.0254 0.2373 0.096 Uiso 1 1 calc R . .
H7B H 0.521 0.0703 0.1816 0.096 Uiso 1 1 calc R . .
C8 C 0.7069(5) 0.0747(6) 0.2147(6) 0.0743(15) Uani 1 1 d D . .
H8A H 0.7701 0.0643 0.2778 0.089 Uiso 1 1 calc R . .
H8B H 0.7228 0.164 0.2264 0.089 Uiso 1 1 calc R . .
C9 C 0.7210(6) -0.0251(7) 0.0762(6) 0.092(2) Uani 1 1 d D . .
H9A H 0.7024 -0.1141 0.0641 0.111 Uiso 1 1 calc R . .
H9B H 0.6588 -0.013 0.0136 0.111 Uiso 1 1 calc R . .
C10 C 0.8412(9) -0.0195(10) 0.0416(10) 0.141(4) Uani 1 1 d D . .
H10A H 0.8334 0.006 -0.0274 0.211 Uiso 1 1 calc R . .
H10B H 0.8726 -0.106 0.0099 0.211 Uiso 1 1 calc R . .
H10C H 0.898 0.0453 0.1192 0.211 Uiso 1 1 calc R . .
C11 C 0.9665(4) 0.3640(5) 0.3020(5) 0.0571(11) Uani 1 1 d . . .
H11A H 1.0157 0.2901 0.2619 0.086 Uiso 1 1 calc R . .
H11B H 0.9037 0.3396 0.3388 0.086 Uiso 1 1 calc R . .
H11C H 1.0196 0.4401 0.372 0.086 Uiso 1 1 calc R . .
C12 C 0.9047(4) 0.3986(5) 0.1978(5) 0.0522(10) Uani 1 1 d . . .
H12 H 0.8539 0.3172 0.1277 0.063 Uiso 1 1 calc R . .
C13 C 1.0029(5) 0.4288(7) 0.1316(6) 0.0773(16) Uani 1 1 d . . .
H13A H 1.0604 0.5029 0.1983 0.116 Uiso 1 1 calc R . .
H13B H 0.9624 0.4512 0.0654 0.116 Uiso 1 1 calc R . .
H13C H 1.0476 0.3514 0.0896 0.116 Uiso 1 1 calc R . .
C14 C 0.9746(5) 0.7308(5) 0.4291(6) 0.0699(14) Uani 1 1 d . . .
H14A H 1.0111 0.8193 0.4571 0.105 Uiso 1 1 calc R . .
H14B H 1.0384 0.6697 0.4096 0.105 Uiso 1 1 calc R . .
H14C H 0.9371 0.7314 0.4994 0.105 Uiso 1 1 calc R . .
C15 C 0.8764(4) 0.6869(5) 0.3058(5) 0.0592(11) Uani 1 1 d . . .
H15 H 0.9172 0.6745 0.2313 0.071 Uiso 1 1 calc R . .
C16 C 0.7853(6) 0.7926(6) 0.3281(7) 0.0828(17) Uani 1 1 d . . .
H16A H 0.7404 0.8008 0.3966 0.124 Uiso 1 1 calc R . .
H16B H 0.7273 0.767 0.2464 0.124 Uiso 1 1 calc R . .
H16C H 0.8304 0.8771 0.3555 0.124 Uiso 1 1 calc R . .
C17 C 0.7148(6) 0.4987(9) 0.0049(6) 0.094(2) Uani 1 1 d . . .
H17A H 0.7722 0.4324 -0.0311 0.142 Uiso 1 1 calc R . .
H17B H 0.756 0.5862 0.0372 0.142 Uiso 1 1 calc R . .
H17C H 0.6443 0.4828 -0.0638 0.142 Uiso 1 1 calc R . .
C18 C 0.6705(4) 0.4904(6) 0.1195(5) 0.0653(13) Uani 1 1 d . . .
H18 H 0.6117 0.5587 0.1522 0.078 Uiso 1 1 calc R . .
C19 C 0.5985(5) 0.3565(7) 0.0738(6) 0.0802(17) Uani 1 1 d . . .
H19A H 0.5292 0.3412 0.004 0.12 Uiso 1 1 calc R . .
H19B H 0.568 0.3574 0.1481 0.12 Uiso 1 1 calc R . .
H19C H 0.6528 0.2861 0.0406 0.12 Uiso 1 1 calc R . .
P1 P 0.79472(9) 0.52705(12) 0.26416(11) 0.0455(2) Uani 1 1 d . . .
S1 S 0.33285(10) 0.27338(10) 0.39941(11) 0.0505(3) Uani 1 1 d . . .
S2 S 0.69787(9) 0.41422(10) 0.53002(10) 0.0444(2) Uani 1 1 d . A .
Cu1 Cu 0.71810(4) 0.54004(5) 0.43280(5) 0.04254(15) Uani 1 1 d . . .
In1 In 0.54972(3) 0.20513(3) 0.44188(3) 0.04953(14) Uani 1 1 d . . .

loop_
_atom_site_aniso_label
_atom_site_aniso_U_11
_atom_site_aniso_U_22
_atom_site_aniso_U_33
_atom_site_aniso_U_23
_atom_site_aniso_U_13
_atom_site_aniso_U_12
C1 0.058(3) 0.067(3) 0.050(2) 0.018(2) 0.018(2) 0.011(2)
C2 0.055(2) 0.072(3) 0.045(2) 0.029(2) 0.0190(18) 0.007(2)
C3A 0.046(6) 0.039(7) 0.045(5) 0.020(5) 0.029(5) 0.025(4)
C4A 0.067(8) 0.33(3) 0.082(9) 0.130(15) 0.052(7) 0.094(13)
C5A 0.087(10) 0.31(3) 0.157(16) 0.20(2) 0.069(11) 0.111(15)
C6A 0.054(7) 0.105(10) 0.101(13) 0.074(11) 0.017(7) 0.017(6)
C3B 0.048(7) 0.034(7) 0.083(11) 0.018(7) 0.028(7) 0.021(5)
C4B 0.050(7) 0.107(10) 0.084(9) 0.061(8) 0.006(7) 0.004(6)
C5B 0.098(10) 0.085(9) 0.124(13) 0.069(9) 0.027(9) 0.008(7)
C6B 0.078(11) 0.18(2) 0.14(2) 0.12(2) -0.004(12) -0.006(12)
C7 0.064(3) 0.072(3) 0.061(3) -0.004(3) 0.021(2) 0.002(3)
C8 0.072(3) 0.073(3) 0.071(3) 0.025(3) 0.027(3) 0.013(3)
C9 0.084(4) 0.097(4) 0.075(4) 0.018(3) 0.034(3) 0.021(3)
C10 0.149(8) 0.116(7) 0.123(7) 0.014(5) 0.081(6) 0.002(6)
C11 0.047(2) 0.069(3) 0.064(3) 0.036(2) 0.020(2) 0.014(2)
C12 0.042(2) 0.064(3) 0.056(2) 0.029(2) 0.0194(18) 0.0129(18)
C13 0.064(3) 0.112(5) 0.085(4) 0.060(4) 0.048(3) 0.038(3)
C14 0.054(3) 0.068(3) 0.091(4) 0.041(3) 0.013(3) -0.003(2)
C15 0.057(3) 0.064(3) 0.076(3) 0.046(3) 0.026(2) 0.012(2)
C16 0.098(4) 0.075(4) 0.100(4) 0.057(4) 0.034(4) 0.029(3)
C17 0.085(4) 0.160(7) 0.067(3) 0.076(4) 0.016(3) 0.025(4)
C18 0.053(3) 0.102(4) 0.053(2) 0.045(3) 0.015(2) 0.023(3)
C19 0.049(3) 0.118(5) 0.066(3) 0.039(3) 0.006(2) 0.000(3)
P1 0.0381(5) 0.0628(6) 0.0472(5) 0.0329(5) 0.0170(4) 0.0129(4)
S1 0.0472(5) 0.0488(5) 0.0560(6) 0.0230(5) 0.0175(4) 0.0089(4)
S2 0.0393(5) 0.0493(5) 0.0484(5) 0.0243(4) 0.0152(4) 0.0055(4)
Cu1 0.0314(2) 0.0586(3) 0.0423(3) 0.0260(2) 0.01340(18) 0.00584(19)
In1 0.04480(19) 0.04528(19) 0.0553(2) 0.01831(15) 0.02001(13) 0.00764(12)

loop_
_atom_type_symbol
_atom_type_description
_atom_type_scat_dispersion_real
_atom_type_scat_dispersion_imag
_atom_type_scat_source
C C 0.0033 0.0016 'International Tables Vol C Tables 4.2.6.8 and 6.1.1.4'
H H 0 0 'International Tables Vol C Tables 4.2.6.8 and 6.1.1.4'
P P 0.1023 0.0942 'International Tables Vol C Tables 4.2.6.8 and 6.1.1.4'
S S 0.1246 0.1234 'International Tables Vol C Tables 4.2.6.8 and 6.1.1.4'
Cu Cu 0.3201 1.2651 'International Tables Vol C Tables 4.2.6.8 and 6.1.1.4'
In In -0.7276 1.31 'International Tables Vol C Tables 4.2.6.8 and 6.1.1.4'

loop_
_geom_angle_atom_site_label_1
_geom_angle_atom_site_label_2
_geom_angle_atom_site_label_3
_geom_angle
_geom_angle_site_symmetry_1
_geom_angle_site_symmetry_3
C2 C1 S1 114.1(3) 2_666 .
C1 C2 S2 113.0(3) 2_666 .
C4A C3A In1 119.2(10) . .
C5A C4A C3A 130.2(12) . .
C4A C5A C6A 124.7(13) . .
C4B C3B In1 109.8(11) . .
C5B C4B C3B 117.4(13) . .
C4B C5B C6B 116.3(14) . .
C8 C7 In1 118.2(4) . .
C7 C8 C9 114.7(5) . .
C10 C9 C8 116.2(6) . .
C11 C12 C13 110.2(4) . .
C11 C12 P1 111.5(3) . .
C13 C12 P1 115.9(4) . .
C14 C15 C16 110.3(5) . .
C14 C15 P1 109.3(4) . .
C16 C15 P1 110.7(4) . .
C17 C18 C19 112.2(5) . .
C17 C18 P1 114.8(4) . .
C19 C18 P1 109.4(4) . .
C15 P1 C12 106.6(2) . .
C15 P1 C18 105.0(3) . .
C12 P1 C18 105.2(2) . .
C15 P1 Cu1 111.28(18) . .
C12 P1 Cu1 116.24(16) . .
C18 P1 Cu1 111.71(17) . .
C1 S1 Cu1 99.08(17) . 2_666
C1 S1 In1 106.71(17) . .
Cu1 S1 In1 116.06(5) 2_666 .
C2 S2 Cu1 98.03(17) . .
C2 S2 In1 98.24(15) . .
Cu1 S2 In1 127.35(5) . .
P1 Cu1 S2 138.00(5) . .
P1 Cu1 S1 126.23(5) . 2_666
S2 Cu1 S1 94.63(6) . 2_666
C3B In1 C7 124.0(5) . .
C3B In1 C3A 11.2(4) . .
C7 In1 C3A 133.9(5) . .
C3B In1 S1 110.8(4) . .
C7 In1 S1 104.87(18) . .
C3A In1 S1 100.9(3) . .
C3B In1 S2 101.9(5) . .
C7 In1 S2 108.22(16) . .
C3A In1 S2 100.5(5) . .
S1 In1 S2 105.76(5) . .

loop_
_geom_bond_atom_site_label_1
_geom_bond_atom_site_label_2
_geom_bond_distance
_geom_bond_site_symmetry_2
C1 C2 1.465(7) 2_666
C1 S1 1.816(6) .
C2 C1 1.465(7) 2_666
C2 S2 1.864(5) .
C3A C4A 1.479(13) .
C3A In1 2.215(16) .
C4A C5A 1.367(13) .
C5A C6A 1.492(14) .
C3B C4B 1.506(14) .
C3B In1 2.09(2) .
C4B C5B 1.442(13) .
C5B C6B 1.494(16) .
C7 C8 1.486(7) .
C7 In1 2.165(5) .
C8 C9 1.507(7) .
C9 C10 1.449(10) .
C11 C12 1.515(7) .
C12 C13 1.546(6) .
C12 P1 1.863(5) .
C14 C15 1.518(7) .
C15 C16 1.531(8) .
C15 P1 1.848(5) .
C17 C18 1.533(8) .
C18 C19 1.535(9) .
C18 P1 1.866(5) .
P1 Cu1 2.1979(14) .
S1 Cu1 2.2633(13) 2_666
S1 In1 2.5616(15) .
S2 Cu1 2.2470(14) .
S2 In1 2.5635(13) .
Cu1 S1 2.2633(13) 2_666
